data_7235473
loop_
_publ_author_name
'Balkrishna, Shah Jaimin'
'Hodage, Ananda S.'
'Kumar, Shailesh'
'Panini, Piyush'
'Kumar, Sangit'

_publ_section_title
;
 Sensitive and regenerable organochalcogen probes for the colorimetric
 detection of thiols
;
_journal_issue 23
_journal_name_full 'RSC Adv.'
_journal_page_first 11535
_journal_paper_doi 10.1039/C4RA00381K
_journal_volume 4
_journal_year 2014
_chemical_formula_moiety 'C10 H8 N2 O3 S'
_chemical_formula_sum 'C10 H8 N2 O3 S'
_chemical_formula_weight 236.24
_space_group_IT_number 14
_space_group_name_Hall '-P 2ybc'
_space_group_name_H-M_alt 'P 1 21/c 1'
_symmetry_cell_setting monoclinic
_symmetry_Int_Tables_number 14
_symmetry_space_group_name_Hall '-P 2ybc'
_symmetry_space_group_name_H-M 'P 1 21/c 1'
_atom_sites_solution_hydrogens geom
_atom_sites_solution_primary direct
_atom_sites_solution_secondary difmap
_audit_creation_method SHELXL-97
_cell_angle_alpha 90.00
_cell_angle_beta 99.669(2)
_cell_angle_gamma 90.00
_cell_formula_units_Z 4
_cell_length_a 4.3357(3)
_cell_length_b 21.5407(16)
_cell_length_c 11.2435(9)
_cell_measurement_reflns_used 9552
_cell_measurement_temperature 296(2)
_cell_measurement_theta_max 24.47
_cell_measurement_theta_min 2.64
_cell_volume 1035.16(13)
_computing_structure_refinement 'SHELXL-97 (Sheldrick, 1997)'
_computing_structure_solution 'SHELXS-97 (Sheldrick, 1990)'
_diffrn_ambient_temperature 296(2)
_diffrn_measured_fraction_theta_full 0.997
_diffrn_measured_fraction_theta_max 0.997
_diffrn_radiation_monochromator graphite
_diffrn_radiation_source 'fine-focus sealed tube'
_diffrn_radiation_type MoK\a
_diffrn_radiation_wavelength 0.71073
_diffrn_reflns_av_R_equivalents 0.0000
_diffrn_reflns_av_sigmaI/netI 0.0121
_diffrn_reflns_limit_h_max 4
_diffrn_reflns_limit_h_min -5
_diffrn_reflns_limit_k_max 25
_diffrn_reflns_limit_k_min 0
_diffrn_reflns_limit_l_max 13
_diffrn_reflns_limit_l_min 0
_diffrn_reflns_number 1713
_diffrn_reflns_theta_full 24.51
_diffrn_reflns_theta_max 24.51
_diffrn_reflns_theta_min 2.64
_exptl_absorpt_coefficient_mu 0.305
_exptl_absorpt_correction_T_max 0.9702
_exptl_absorpt_correction_T_min 0.8930
_exptl_absorpt_correction_type multi-scan
_exptl_absorpt_process_details SADABS
_exptl_crystal_density_diffrn 1.516
_exptl_crystal_density_method 'not measured'
_exptl_crystal_F_000 488
_exptl_crystal_size_max 0.38
_exptl_crystal_size_mid 0.22
_exptl_crystal_size_min 0.10
_refine_diff_density_max 0.178
_refine_diff_density_min -0.202
_refine_diff_density_rms 0.044
_refine_ls_extinction_method none
_refine_ls_goodness_of_fit_ref 1.106
_refine_ls_hydrogen_treatment constr
_refine_ls_matrix_type full
_refine_ls_number_parameters 145
_refine_ls_number_reflns 1713
_refine_ls_number_restraints 0
_refine_ls_restrained_S_all 1.106
_refine_ls_R_factor_all 0.0404
_refine_ls_R_factor_gt 0.0326
_refine_ls_shift/su_max 0.001
_refine_ls_shift/su_mean 0.000
_refine_ls_structure_factor_coef Fsqd
_refine_ls_weighting_details 'calc w=1/[\s^2^(Fo^2^)+(0.0454P)^2^+0.3543P] where P=(Fo^2^+2Fc^2^)/3'
_refine_ls_weighting_scheme calc
_refine_ls_wR_factor_gt 0.0876
_refine_ls_wR_factor_ref 0.0935
_reflns_number_gt 1477
_reflns_number_total 1713
_reflns_threshold_expression >2sigma(I)
_cod_data_source_file c4ra00381k2.cif
_cod_data_source_block shelxl
_cod_depositor_comments
;
The following automatic conversions were performed:

data item '_symmetry_cell_setting' value 'Monoclinic' was changed to
'monoclinic' in accordance with the
/home/saulius/struct/COD-crude-data/automatic-downloads/DataCite-retrospective/RSC/depositions/lib/dictionaries/cif_core.dic
dictionary named 'cif_core.dic' version 2.4.2 last updated on
2011-04-26.

Automatic conversion script
Id: cif_fix_values 6909 2019-04-08 15:41:33Z antanas 

The following automatic conversions were performed:

data name '_iucr_refine_instruction_details' was replaced with
'_iucr_refine_instructions_details' as specified in the replacement
file 'data/replacement-values/replacement_tags.lst'.

Automatic conversion script
Id: cif_correct_tags 9268 2022-04-12 08:56:07Z antanas 
;
_cod_original_sg_symbol_H-M 'P 21/c'
_cod_database_code 7235473

loop_
_symmetry_equiv_pos_as_xyz
'x, y, z'
'-x, y+1/2, -z+1/2'
'-x, -y, -z'
'x, -y-1/2, z-1/2'

loop_
_atom_site_label
_atom_site_type_symbol
_atom_site_fract_x
_atom_site_fract_y
_atom_site_fract_z
_atom_site_U_iso_or_equiv
_atom_site_adp_type
_atom_site_occupancy
_atom_site_symmetry_multiplicity
_atom_site_calc_flag
_atom_site_refinement_flags
S1 S 1.08282(12) 0.72415(2) 0.49868(4) 0.04999(19) Uani 1 1 d .
O1 O 0.2274(4) 0.95606(9) 0.25730(19) 0.0870(6) Uani 1 1 d .
O2 O 0.5808(5) 1.00972(7) 0.36701(18) 0.0881(6) Uani 1 1 d .
O3 O 0.4672(4) 0.71722(7) 0.21570(14) 0.0672(5) Uani 1 1 d .
N1 N 0.4670(5) 0.96023(9) 0.33029(17) 0.0605(5) Uani 1 1 d .
N2 N 0.8460(4) 0.69246(7) 0.37603(14) 0.0488(4) Uani 1 1 d .
C1 C 0.9258(4) 0.79683(8) 0.46197(17) 0.0421(4) Uani 1 1 d .
C2 C 1.0080(5) 0.85244(9) 0.52255(17) 0.0487(5) Uani 1 1 d .
H2 H 1.1610 0.8536 0.5912 0.058 Uiso 1 1 calc R
C3 C 0.8553(5) 0.90552(9) 0.47748(18) 0.0513(5) Uani 1 1 d .
H3 H 0.9059 0.9434 0.5154 0.062 Uiso 1 1 calc R
C4 C 0.6254(5) 0.90256(9) 0.37528(18) 0.0478(5) Uani 1 1 d .
C5 C 0.5406(4) 0.84825(9) 0.31499(17) 0.0479(5) Uani 1 1 d .
H5 H 0.3846 0.8474 0.2472 0.057 Uiso 1 1 calc R
C6 C 0.6967(4) 0.79464(9) 0.35914(16) 0.0431(4) Uani 1 1 d .
C7 C 0.6497(5) 0.73251(9) 0.30664(17) 0.0478(5) Uani 1 1 d .
C8 C 0.8905(5) 0.62793(9) 0.34262(19) 0.0561(5) Uani 1 1 d .
H8A H 1.1077 0.6223 0.3342 0.067 Uiso 1 1 calc R
H8B H 0.7639 0.6202 0.2643 0.067 Uiso 1 1 calc R
C9 C 0.8100(6) 0.58095(10) 0.4287(2) 0.0651(6) Uani 1 1 d .
H9 H 0.8556 0.5399 0.4124 0.078 Uiso 1 1 calc R
C10 C 0.6855(6) 0.58995(13) 0.5227(2) 0.0753(7) Uani 1 1 d .
H10A H 0.6347 0.6300 0.5436 0.090 Uiso 1 1 calc R
H10B H 0.6458 0.5565 0.5701 0.090 Uiso 1 1 calc R

loop_
_atom_site_aniso_label
_atom_site_aniso_U_11
_atom_site_aniso_U_22
_atom_site_aniso_U_33
_atom_site_aniso_U_23
_atom_site_aniso_U_13
_atom_site_aniso_U_12
S1 0.0578(3) 0.0415(3) 0.0451(3) -0.0024(2) -0.0074(2) 0.0052(2)
O1 0.0803(12) 0.0715(12) 0.0983(14) 0.0283(10) -0.0166(11) 0.0110(9)
O2 0.1171(15) 0.0454(10) 0.0926(14) -0.0005(9) -0.0092(11) 0.0132(10)
O3 0.0807(11) 0.0562(9) 0.0531(9) -0.0031(7) -0.0224(8) -0.0084(7)
N1 0.0697(12) 0.0518(11) 0.0588(11) 0.0142(9) 0.0073(10) 0.0105(9)
N2 0.0600(10) 0.0418(9) 0.0407(9) -0.0045(7) -0.0033(8) 0.0008(7)
C1 0.0454(10) 0.0416(10) 0.0385(10) 0.0030(8) 0.0045(8) 0.0009(8)
C2 0.0548(11) 0.0464(11) 0.0409(10) -0.0022(8) -0.0036(8) 0.0004(9)
C3 0.0645(13) 0.0402(11) 0.0479(11) -0.0018(8) 0.0057(10) 0.0017(9)
C4 0.0520(11) 0.0425(10) 0.0483(11) 0.0094(9) 0.0070(9) 0.0043(8)
C5 0.0490(11) 0.0502(11) 0.0414(10) 0.0077(9) -0.0012(8) -0.0026(9)
C6 0.0451(10) 0.0449(10) 0.0380(10) 0.0044(8) 0.0035(8) -0.0044(8)
C7 0.0527(11) 0.0473(11) 0.0403(10) 0.0020(8) -0.0006(9) -0.0059(9)
C8 0.0694(13) 0.0457(11) 0.0506(12) -0.0095(9) 0.0028(10) 0.0030(10)
C9 0.0838(16) 0.0412(11) 0.0677(15) -0.0043(10) 0.0048(13) -0.0006(10)
C10 0.0886(18) 0.0635(15) 0.0748(17) 0.0067(12) 0.0164(14) -0.0048(13)

loop_
_atom_type_symbol
_atom_type_description
_atom_type_scat_dispersion_real
_atom_type_scat_dispersion_imag
_atom_type_scat_source
C C 0.0033 0.0016 'International Tables Vol C Tables 4.2.6.8 and 6.1.1.4'
H H 0.0000 0.0000 'International Tables Vol C Tables 4.2.6.8 and 6.1.1.4'
N N 0.0061 0.0033 'International Tables Vol C Tables 4.2.6.8 and 6.1.1.4'
O O 0.0106 0.0060 'International Tables Vol C Tables 4.2.6.8 and 6.1.1.4'
S S 0.1246 0.1234 'International Tables Vol C Tables 4.2.6.8 and 6.1.1.4'

loop_
_geom_angle_atom_site_label_1
_geom_angle_atom_site_label_2
_geom_angle_atom_site_label_3
_geom_angle
N2 S1 C1 90.57(8)
O1 N1 O2 123.10(19)
O1 N1 C4 117.90(19)
O2 N1 C4 119.00(19)
C7 N2 C8 123.51(17)
C7 N2 S1 116.13(13)
C8 N2 S1 119.87(14)
C6 C1 C2 121.51(17)
C6 C1 S1 111.39(14)
C2 C1 S1 127.10(15)
C3 C2 C1 117.83(18)
C3 C2 H2 121.1
C1 C2 H2 121.1
C2 C3 C4 120.03(18)
C2 C3 H3 120.0
C4 C3 H3 120.0
C5 C4 C3 122.91(18)
C5 C4 N1 118.73(18)
C3 C4 N1 118.36(18)
C4 C5 C6 117.31(17)
C4 C5 H5 121.3
C6 C5 H5 121.3
C5 C6 C1 120.40(18)
C5 C6 C7 126.17(17)
C1 C6 C7 113.43(17)
O3 C7 N2 124.08(18)
O3 C7 C6 127.44(18)
N2 C7 C6 108.48(16)
N2 C8 C9 115.23(18)
N2 C8 H8A 108.5
C9 C8 H8A 108.5
N2 C8 H8B 108.5
C9 C8 H8B 108.5
H8A C8 H8B 107.5
C10 C9 C8 127.9(2)
C10 C9 H9 116.1
C8 C9 H9 116.1
C9 C10 H10A 120.0
C9 C10 H10B 120.0
H10A C10 H10B 120.0

loop_
_geom_bond_atom_site_label_1
_geom_bond_atom_site_label_2
_geom_bond_distance
S1 N2 1.7164(16)
S1 C1 1.7294(18)
O1 N1 1.215(3)
O2 N1 1.217(2)
O3 C7 1.228(2)
N1 C4 1.468(2)
N2 C7 1.362(3)
N2 C8 1.461(2)
C1 C6 1.393(3)
C1 C2 1.394(3)
C2 C3 1.375(3)
C2 H2 0.9300
C3 C4 1.390(3)
C3 H3 0.9300
C4 C5 1.371(3)
C5 C6 1.388(3)
C5 H5 0.9300
C6 C7 1.463(3)
C8 C9 1.482(3)
C8 H8A 0.9700
C8 H8B 0.9700
C9 C10 1.280(3)
C9 H9 0.9300
C10 H10A 0.9300
C10 H10B 0.9300

loop_
_geom_torsion_atom_site_label_1
_geom_torsion_atom_site_label_2
_geom_torsion_atom_site_label_3
_geom_torsion_atom_site_label_4
_geom_torsion
C1 S1 N2 C7 -0.27(16)
C1 S1 N2 C8 171.98(16)
N2 S1 C1 C6 0.78(14)
N2 S1 C1 C2 -178.72(19)
C6 C1 C2 C3 -0.1(3)
S1 C1 C2 C3 179.40(15)
C1 C2 C3 C4 0.6(3)
C2 C3 C4 C5 -0.2(3)
C2 C3 C4 N1 179.75(18)
O1 N1 C4 C5 14.5(3)
O2 N1 C4 C5 -165.3(2)
O1 N1 C4 C3 -165.5(2)
O2 N1 C4 C3 14.8(3)
C3 C4 C5 C6 -0.6(3)
N1 C4 C5 C6 179.41(17)
C4 C5 C6 C1 1.1(3)
C4 C5 C6 C7 -178.01(18)
C2 C1 C6 C5 -0.8(3)
S1 C1 C6 C5 179.67(15)
C2 C1 C6 C7 178.42(17)
S1 C1 C6 C7 -1.1(2)
C8 N2 C7 O3 7.7(3)
S1 N2 C7 O3 179.64(17)
C8 N2 C7 C6 -172.22(18)
S1 N2 C7 C6 -0.3(2)
C5 C6 C7 O3 0.1(3)
C1 C6 C7 O3 -179.0(2)
C5 C6 C7 N2 -179.93(18)
C1 C6 C7 N2 0.9(2)
C7 N2 C8 C9 -120.1(2)
S1 N2 C8 C9 68.2(2)
N2 C8 C9 C10 5.8(4)
